data_4079573
loop_
_publ_author_name
'Lai, Yu-Ying'
'Bornand, Marc'
'Chen, Peter'

_publ_section_title
;
 Homogeneous Model Complexes for Supported Rhenia Metathesis Catalysts
;
_journal_issue 21
_journal_name_full Organometallics
_journal_page_first 7558
_journal_paper_doi 10.1021/om300852s
_journal_volume 31
_journal_year 2012
_chemical_compound_source 'Chen laboratory'
_chemical_formula_moiety 'C68 H58 B F24 N2 Nb O3 '
_chemical_formula_sum 'C68 H58 B F24 N2 Nb O3'
_chemical_formula_weight 1510.892
_chemical_name_systematic
;
 ?
;
_space_group_IT_number 2
_symmetry_cell_setting triclinic
_symmetry_space_group_name_Hall '-P 1'
_symmetry_space_group_name_H-M 'P -1'
_atom_sites_solution_primary direct
_atom_sites_solution_secondary difmap
_audit_creation_method maXus
_cell_angle_alpha 81.6621(7)
_cell_angle_beta 84.7026(7)
_cell_angle_gamma 71.3669(8)
_cell_formula_units_Z 2
_cell_length_a 13.2231(2)
_cell_length_b 17.5266(3)
_cell_length_c 17.9374(3)
_cell_measurement_reflns_used 36608
_cell_measurement_temperature 223
_cell_measurement_theta_max 27.485
_cell_measurement_theta_min 2.425
_cell_volume 3892.87(11)
_computing_cell_refinement 'HKL Scalepack (Otwinowski & Minor 1997)'
_computing_data_collection KappaCCD
_computing_data_reduction 'Denzo and Scalepak (Otwinowski & Minor, 1997)'
_computing_structure_refinement 'SHELXL-97 (Sheldrick, 1997)'
_computing_structure_solution 'SIR97(Altomare et al., J. Appl. Cryst.,1999)'
_diffrn_measured_fraction_theta_full 0.992
_diffrn_measured_fraction_theta_max 0.992
_diffrn_measurement_device KappaCCD
_diffrn_measurement_method CCD
_diffrn_orient_matrix_type X=UH
_diffrn_orient_matrix_UB_11 -0.07670
_diffrn_orient_matrix_UB_12 -0.00239
_diffrn_orient_matrix_UB_13 -0.02229
_diffrn_orient_matrix_UB_21 0.00544
_diffrn_orient_matrix_UB_22 -0.03057
_diffrn_orient_matrix_UB_23 0.05212
_diffrn_orient_matrix_UB_31 -0.00530
_diffrn_orient_matrix_UB_32 0.05139
_diffrn_orient_matrix_UB_33 0.02266
_diffrn_radiation_source 'fine-focus sealed tube'
_diffrn_radiation_type ' MoK\a'
_diffrn_radiation_wavelength_id all
_diffrn_reflns_limit_h_max 17
_diffrn_reflns_limit_h_min -17
_diffrn_reflns_limit_k_max 21
_diffrn_reflns_limit_k_min -22
_diffrn_reflns_limit_l_max 22
_diffrn_reflns_limit_l_min -23
_diffrn_reflns_number 51953
_diffrn_reflns_theta_full 27.48
_diffrn_reflns_theta_max 27.48
_diffrn_reflns_theta_min 2.47
_exptl_absorpt_coefficient_mu 0.261
_exptl_absorpt_correction_type none
_exptl_crystal_colour blue
_exptl_crystal_density_diffrn 1.289
_exptl_crystal_density_method 'not measured'
_exptl_crystal_description Cube
_exptl_crystal_F_000 1700.0
_exptl_crystal_size_max .3
_exptl_crystal_size_mid .28
_exptl_crystal_size_min .12
_refine_diff_density_max 1.023
_refine_diff_density_min -0.732
_refine_diff_density_rms 0.086
_refine_ls_extinction_method none
_refine_ls_goodness_of_fit_ref 1.237
_refine_ls_hydrogen_treatment constr
_refine_ls_matrix_type full
_refine_ls_number_parameters 1039
_refine_ls_number_reflns 17725
_refine_ls_number_restraints 0
_refine_ls_restrained_S_all 1.237
_refine_ls_R_factor_all 0.0833
_refine_ls_R_factor_gt 0.0639
_refine_ls_shift/su_max 0.039
_refine_ls_shift/su_mean 0.001
_refine_ls_structure_factor_coef Fsqd
_refine_ls_weighting_details 'calc w=1/[\s^2^(Fo^2^)+ (0.1000P)^2^+0.0000P] where P=(Fo^2^+2Fc^2^)/3'
_refine_ls_weighting_scheme calc
_refine_ls_wR_factor_gt 0.1734
_refine_ls_wR_factor_ref 0.1871
_reflns_number_gt 14074
_reflns_number_total 17725
_reflns_threshold_expression >2sigma(I)
_cod_data_source_file om300852s_si_002.cif
_cod_data_source_block global
_cod_depositor_comments
;
The following automatic conversions were performed:

'_symmetry_cell_setting' value 'Triclinic' changed to 'triclinic'
according to /home/saulius/struct/CIF-dictionaries/cif_core.dic
dictionary named 'cif_core.dic' version 2.4.2 from 2011-04-26.

Automatic conversion script
Id: cif_fix_values 1891 2012-01-12 08:04:46Z andrius 
;
_cod_original_sg_symbol_H-M 'P -1          '
_cod_original_formula_sum 'C68 H58 B F24 N2 Nb O3 '
_cod_database_code 4079573

loop_
_symmetry_equiv_pos_as_xyz
+X,+Y,+Z
-X,-Y,-Z

loop_
_atom_site_label
_atom_site_type_symbol
_atom_site_fract_x
_atom_site_fract_y
_atom_site_fract_z
_atom_site_U_iso_or_equiv
_atom_site_adp_type
_atom_site_occupancy
_atom_site_symmetry_multiplicity
_atom_site_calc_flag
_atom_site_refinement_flags
_atom_site_disorder_assembly
_atom_site_disorder_group
Nb1 Nb 0.880677(19) 0.015713(14) 0.007987(13) 0.02331(9) Uani 1 1 d . . .
F51 F 0.5841(3) 0.52341(18) 0.1954(3) 0.1177(15) Uani 1 1 d . . .
F52 F 0.6494(3) 0.4155(3) 0.2629(2) 0.1176(15) Uani 1 1 d . . .
F53 F 0.6860(3) 0.4232(3) 0.1489(3) 0.1362(19) Uani 1 1 d . . .
F55 F 0.4214(8) 0.2934(4) 0.0212(3) 0.235(4) Uani 1 1 d . . .
F56 F 0.4393(4) 0.3952(4) -0.02540(19) 0.172(3) Uani 1 1 d . . .
F57 F 0.2927(3) 0.3884(5) 0.0138(2) 0.189(3) Uani 1 1 d . . .
F65 F 0.2994(3) 0.65882(17) 0.3367(2) 0.0990(12) Uani 1 1 d . . .
F66 F 0.1351(3) 0.6930(2) 0.3411(3) 0.1162(13) Uani 1 1 d . . .
F67 F 0.2123(5) 0.69420(19) 0.4370(2) 0.148(2) Uani 1 1 d . . .
F69 F 0.0713(5) 0.3989(4) 0.5747(3) 0.099(2) Uani 0.687(7) 1 d P A 1
F70 F 0.0739(8) 0.5026(3) 0.6073(3) 0.154(4) Uani 0.687(7) 1 d P A 1
F71 F 0.2156(6) 0.3912(7) 0.6163(4) 0.179(5) Uani 0.687(7) 1 d P A 1
F69 F 0.1918(8) 0.4739(6) 0.6298(5) 0.063(3) Uiso 0.313(7) 1 d P A 2
F70 F 0.1905(8) 0.3673(6) 0.6044(6) 0.062(3) Uiso 0.313(7) 1 d P A 2
F71 F 0.0517(10) 0.4644(9) 0.5931(7) 0.093(4) Uiso 0.313(7) 1 d P A 2
F79 F -0.0420(4) 0.2153(2) 0.3244(3) 0.1407(19) Uani 1 1 d . . .
F80 F -0.0471(4) 0.2672(3) 0.4200(2) 0.1258(16) Uani 1 1 d . . .
F81 F -0.1691(3) 0.3155(3) 0.3489(3) 0.159(2) Uani 1 1 d . . .
F83 F -0.0527(4) 0.5887(3) 0.1724(3) 0.152(2) Uani 1 1 d . . .
F84 F -0.1491(3) 0.5292(3) 0.1471(3) 0.1457(19) Uani 1 1 d . . .
F85 F 0.0012(4) 0.5146(4) 0.0920(2) 0.210(3) Uani 1 1 d . . .
F93 F 0.6249(5) 0.1759(6) 0.4820(3) 0.164(4) Uani 0.851(9) 1 d P B 1
F94 F 0.5561(5) 0.0879(2) 0.5352(3) 0.103(2) Uani 0.851(9) 1 d P B 1
F95 F 0.4859(4) 0.2066(4) 0.5539(2) 0.118(2) Uani 0.851(9) 1 d P B 1
F93 F 0.5686(16) 0.2221(10) 0.5074(11) 0.054(5) Uiso 0.149(9) 1 d P B 2
F94 F 0.6221(15) 0.1034(12) 0.4984(11) 0.058(6) Uiso 0.149(9) 1 d P B 2
F95 F 0.491(2) 0.158(2) 0.5619(17) 0.097(9) Uiso 0.149(9) 1 d P B 2
F97 F 0.3548(9) 0.0227(6) 0.3132(5) 0.213(6) Uani 0.778(8) 1 d P C 1
F98 F 0.5190(4) 0.0129(3) 0.2805(4) 0.130(3) Uani 0.778(8) 1 d P C 1
F99 F 0.3992(5) 0.0850(2) 0.2168(2) 0.0953(19) Uani 0.778(8) 1 d P C 1
F97 F 0.4337(10) -0.0068(8) 0.3315(7) 0.052(4) Uiso 0.222(8) 1 d P C 2
F98 F 0.4708(15) 0.0514(10) 0.2362(10) 0.080(5) Uiso 0.222(8) 1 d P C 2
F99 F 0.3245(11) 0.0690(8) 0.2643(8) 0.064(4) Uiso 0.222(8) 1 d P C 2
O2 O 0.79849(16) 0.03809(12) 0.10077(11) 0.0279(4) Uani 1 1 d . . .
O25 O 0.80774(16) 0.11237(12) -0.05183(11) 0.0276(4) Uani 1 1 d . . .
O42 O 0.99079(15) 0.04815(12) 0.04415(11) 0.0274(4) Uani 1 1 d . . .
N10 N 0.8732(2) -0.10620(14) 0.05680(14) 0.0288(5) Uani 1 1 d . . .
N17 N 0.80291(19) -0.03278(14) -0.07131(14) 0.0277(5) Uani 1 1 d . . .
C3 C 0.8038(2) 0.00482(17) 0.17348(16) 0.0281(6) Uani 1 1 d . . .
C4 C 0.7714(2) 0.05358(19) 0.23225(17) 0.0316(6) Uani 1 1 d . . .
C5 C 0.7820(2) 0.0121(2) 0.30497(17) 0.0344(7) Uani 1 1 d . . .
C6 C 0.8191(3) -0.0731(2) 0.32286(18) 0.0362(7) Uani 1 1 d . . .
C7 C 0.8459(3) -0.1184(2) 0.26351(18) 0.0353(7) Uani 1 1 d . . .
C8 C 0.8403(2) -0.08086(18) 0.18839(17) 0.0306(6) Uani 1 1 d . . .
C9 C 0.8622(2) -0.13050(18) 0.12859(17) 0.0307(6) Uani 1 1 d . . .
C11 C 0.8791(2) -0.15931(17) 0.00179(18) 0.0306(6) Uani 1 1 d . . .
C12 C 0.9170(3) -0.24403(19) 0.0131(2) 0.0404(7) Uani 1 1 d . . .
C13 C 0.9182(3) -0.2868(2) -0.0464(2) 0.0482(9) Uani 1 1 d . . .
C14 C 0.8835(3) -0.2466(2) -0.1163(2) 0.0458(8) Uani 1 1 d . . .
C15 C 0.8450(3) -0.1625(2) -0.12770(19) 0.0373(7) Uani 1 1 d . . .
C16 C 0.8417(2) -0.11888(17) -0.06810(17) 0.0291(6) Uani 1 1 d . . .
C19 C 0.6784(2) 0.09454(17) -0.12459(16) 0.0274(6) Uani 1 1 d . . .
C20 C 0.5879(2) 0.12746(19) -0.16842(17) 0.0308(6) Uani 1 1 d . . .
C21 C 0.5417(2) 0.20940(19) -0.18370(17) 0.0305(6) Uani 1 1 d . . .
C22 C 0.5936(2) 0.25951(18) -0.15863(17) 0.0308(6) Uani 1 1 d . . .
C23 C 0.6853(2) 0.23094(17) -0.11744(16) 0.0281(6) Uani 1 1 d . . .
C24 C 0.7238(2) 0.14633(17) -0.09741(15) 0.0259(5) Uani 1 1 d . . .
C26 C 0.7298(3) 0.14671(19) 0.21741(18) 0.0353(7) Uani 1 1 d . . .
C27 C 0.8192(3) 0.1784(2) 0.1780(2) 0.0404(7) Uani 1 1 d . . .
C28 C 0.6326(3) 0.1734(2) 0.1672(2) 0.0454(8) Uani 1 1 d . . .
C29 C 0.6934(4) 0.1853(2) 0.2901(2) 0.0510(9) Uani 1 1 d . . .
C30 C 0.8304(3) -0.1117(2) 0.40530(18) 0.0450(8) Uani 1 1 d . . .
C31 C 0.8627(6) -0.2024(3) 0.4135(3) 0.094(2) Uani 1 1 d . . .
C32 C 0.9159(5) -0.0872(4) 0.4393(3) 0.0861(17) Uani 1 1 d . . .
C33 C 0.7248(4) -0.0814(4) 0.4487(3) 0.096(2) Uani 1 1 d . . .
C34 C 0.4396(3) 0.2481(2) -0.22726(19) 0.0380(7) Uani 1 1 d . . .
C35 C 0.4005(3) 0.1844(2) -0.2547(3) 0.0557(10) Uani 1 1 d . . .
C36 C 0.4602(3) 0.3049(3) -0.2953(2) 0.0553(10) Uani 1 1 d . . .
C37 C 0.3521(3) 0.2968(3) -0.1749(3) 0.0574(10) Uani 1 1 d . . .
C38 C 0.7428(3) 0.28859(18) -0.09686(18) 0.0340(6) Uani 1 1 d . . .
C39 C 0.7482(3) 0.2835(2) -0.0121(2) 0.0490(9) Uani 1 1 d . . .
C40 C 0.8569(3) 0.2653(2) -0.1341(2) 0.0495(9) Uani 1 1 d . . .
C41 C 0.6859(3) 0.3773(2) -0.1279(2) 0.0476(9) Uani 1 1 d . . .
C44 C 0.3530(2) 0.38659(18) 0.23823(17) 0.0326(6) Uani 1 1 d . . .
C45 C 0.4433(3) 0.40955(19) 0.24730(19) 0.0360(7) Uani 1 1 d . . .
C46 C 0.5130(3) 0.42007(19) 0.1861(2) 0.0375(7) Uani 1 1 d . . .
C47 C 0.4951(3) 0.4089(2) 0.1144(2) 0.0430(8) Uani 1 1 d . . .
C48 C 0.4077(3) 0.3846(2) 0.1048(2) 0.0435(8) Uani 1 1 d . . .
C49 C 0.3388(3) 0.3733(2) 0.16602(19) 0.0384(7) Uani 1 1 d . . .
C50 C 0.6071(3) 0.4462(2) 0.1975(2) 0.0501(9) Uani 1 1 d . . .
C54 C 0.3869(4) 0.3691(4) 0.0291(2) 0.0679(13) Uani 1 1 d . . .
C58 C 0.2509(3) 0.43117(19) 0.37337(18) 0.0339(6) Uani 1 1 d . . .
C59 C 0.2525(3) 0.5105(2) 0.35507(19) 0.0394(7) Uani 1 1 d . . .
C60 C 0.2200(3) 0.5669(2) 0.4070(2) 0.0468(8) Uani 1 1 d . . .
C61 C 0.1831(3) 0.5455(2) 0.4792(2) 0.0490(9) Uani 1 1 d . . .
C62 C 0.1815(3) 0.4670(2) 0.4986(2) 0.0451(8) Uani 1 1 d . A .
C63 C 0.2134(3) 0.4112(2) 0.44666(19) 0.0371(7) Uani 1 1 d . . .
C64 C 0.2204(4) 0.6510(2) 0.3823(3) 0.0640(12) Uani 1 1 d . . .
C68 C 0.1425(5) 0.4414(3) 0.5770(3) 0.0685(13) Uani 1 1 d . . .
C72 C 0.1578(2) 0.37417(19) 0.28558(18) 0.0345(7) Uani 1 1 d . . .
C73 C 0.0990(3) 0.3251(2) 0.32146(19) 0.0365(7) Uani 1 1 d . . .
C74 C -0.0072(3) 0.3388(2) 0.3053(2) 0.0406(7) Uani 1 1 d . . .
C75 C -0.0580(3) 0.4014(2) 0.2511(2) 0.0482(9) Uani 1 1 d . . .
C76 C -0.0003(3) 0.4498(2) 0.2151(2) 0.0488(9) Uani 1 1 d . . .
C77 C 0.1046(3) 0.4378(2) 0.2326(2) 0.0405(7) Uani 1 1 d . . .
C78 C -0.0669(3) 0.2851(3) 0.3473(3) 0.0554(10) Uani 1 1 d . . .
C82 C -0.0517(4) 0.5181(3) 0.1565(3) 0.0715(13) Uani 1 1 d . . .
C86 C 0.3427(2) 0.27420(19) 0.34622(17) 0.0313(6) Uani 1 1 d . . .
C87 C 0.4056(2) 0.25667(19) 0.40839(17) 0.0327(6) Uani 1 1 d . . .
C88 C 0.4680(3) 0.1784(2) 0.43371(18) 0.0371(7) Uani 1 1 d . B .
C89 C 0.4710(3) 0.1136(2) 0.39636(19) 0.0364(7) Uani 1 1 d . . .
C90 C 0.4111(3) 0.1297(2) 0.33319(19) 0.0361(7) Uani 1 1 d . C .
C91 C 0.3479(2) 0.20712(19) 0.30912(18) 0.0341(6) Uani 1 1 d . . .
C92 C 0.5356(4) 0.1638(3) 0.4994(2) 0.0542(10) Uani 1 1 d . . .
C96 C 0.4169(4) 0.0609(2) 0.2908(3) 0.0546(10) Uani 1 1 d . . .
C100 C 0.9328(4) -0.0117(5) 0.7233(6) 0.124(3) Uani 1 1 d . . .
C101 C 0.8887(7) -0.0180(4) 0.6558(6) 0.119(3) Uani 1 1 d . . .
C102 C 0.8208(5) 0.0456(4) 0.6213(4) 0.101(2) Uani 1 1 d . . .
C103 C 0.7875(4) 0.1158(3) 0.6469(3) 0.0746(14) Uani 1 1 d . . .
C104 C 0.8242(5) 0.1262(3) 0.7107(3) 0.0727(13) Uani 1 1 d . . .
C105 C 0.8988(5) 0.0631(5) 0.7494(3) 0.092(2) Uani 1 1 d . . .
C106 C 0.4883(5) 0.0683(4) 0.0330(3) 0.0852(17) Uani 1 1 d . . .
C107 C 0.5626(5) -0.0031(5) 0.0577(3) 0.0829(18) Uani 1 1 d . . .
C108 C 0.4266(4) 0.0709(4) -0.0249(4) 0.0868(18) Uani 1 1 d . . .
B43 B 0.2769(3) 0.3664(2) 0.3108(2) 0.0331(7) Uani 1 1 d . . .
C110 C 0.5414(6) 0.4353(4) 0.4600(4) 0.0961(19) Uani 1 1 d . . .
C109 C 0.4804(7) 0.4288(4) 0.5234(4) 0.110(2) Uani 1 1 d . . .
C111 C 0.4376(7) 0.4927(5) 0.5631(4) 0.111(2) Uani 1 1 d . . .
C18 C 0.7234(2) 0.00803(17) -0.11337(16) 0.0284(6) Uani 1 1 d . . .
H5 H 0.7631 0.0423 0.3475 0.041 Uiso 1 1 d R . .
H7 H 0.8692 -0.1765 0.2730 0.042 Uiso 1 1 d R . .
H9 H 0.8682 -0.1863 0.1449 0.037 Uiso 1 1 d R . .
H12 H 0.9412 -0.2710 0.0617 0.048 Uiso 1 1 d R . .
H13 H 0.9429 -0.3451 -0.0394 0.058 Uiso 1 1 d R . .
H14 H 0.8860 -0.2769 -0.1573 0.055 Uiso 1 1 d R . .
H15 H 0.8216 -0.1352 -0.1764 0.045 Uiso 1 1 d R . .
H20 H 0.5576 0.0920 -0.1881 0.037 Uiso 1 1 d R . .
H22 H 0.5652 0.3174 -0.1695 0.037 Uiso 1 1 d R . .
H27A H 0.7935 0.2365 0.1685 0.048 Uiso 1 1 d R . .
H27B H 0.8418 0.1563 0.1312 0.048 Uiso 1 1 d R . .
H27C H 0.8785 0.1621 0.2102 0.048 Uiso 1 1 d R . .
H28A H 0.6074 0.2316 0.1584 0.054 Uiso 1 1 d R . .
H28B H 0.5766 0.1539 0.1921 0.054 Uiso 1 1 d R . .
H28C H 0.6535 0.1519 0.1199 0.054 Uiso 1 1 d R . .
H29A H 0.6678 0.2433 0.2788 0.061 Uiso 1 1 d R . .
H29B H 0.7527 0.1703 0.3221 0.061 Uiso 1 1 d R . .
H29C H 0.6371 0.1664 0.3154 0.061 Uiso 1 1 d R . .
H31A H 0.8685 -0.2236 0.4659 0.112 Uiso 1 1 d R . .
H31B H 0.9308 -0.2219 0.3872 0.112 Uiso 1 1 d R . .
H31C H 0.8109 -0.2198 0.3922 0.112 Uiso 1 1 d R . .
H32A H 0.9240 -0.1108 0.4910 0.103 Uiso 1 1 d R . .
H32B H 0.8954 -0.0292 0.4365 0.103 Uiso 1 1 d R . .
H32C H 0.9824 -0.1066 0.4111 0.103 Uiso 1 1 d R . .
H33A H 0.7317 -0.1054 0.5003 0.116 Uiso 1 1 d R . .
H33B H 0.6708 -0.0958 0.4269 0.116 Uiso 1 1 d R . .
H33C H 0.7049 -0.0235 0.4465 0.116 Uiso 1 1 d R . .
H35A H 0.3366 0.2106 -0.2817 0.067 Uiso 1 1 d R . .
H35B H 0.3857 0.1488 -0.2122 0.067 Uiso 1 1 d R . .
H35C H 0.4549 0.1536 -0.2875 0.067 Uiso 1 1 d R . .
H36A H 0.3961 0.3293 -0.3223 0.066 Uiso 1 1 d R . .
H36B H 0.5157 0.2747 -0.3279 0.066 Uiso 1 1 d R . .
H36C H 0.4822 0.3465 -0.2786 0.066 Uiso 1 1 d R . .
H37A H 0.2875 0.3217 -0.2014 0.069 Uiso 1 1 d R . .
H37B H 0.3747 0.3379 -0.1579 0.069 Uiso 1 1 d R . .
H37C H 0.3392 0.2605 -0.1322 0.069 Uiso 1 1 d R . .
H39A H 0.7840 0.3199 -0.0007 0.059 Uiso 1 1 d R . .
H39B H 0.7866 0.2290 0.0077 0.059 Uiso 1 1 d R . .
H39C H 0.6769 0.2983 0.0104 0.059 Uiso 1 1 d R . .
H40A H 0.8939 0.3006 -0.1219 0.059 Uiso 1 1 d R . .
H40B H 0.8529 0.2704 -0.1878 0.059 Uiso 1 1 d R . .
H40C H 0.8948 0.2103 -0.1157 0.059 Uiso 1 1 d R . .
H41A H 0.7231 0.4118 -0.1142 0.057 Uiso 1 1 d R . .
H41B H 0.6137 0.3935 -0.1072 0.057 Uiso 1 1 d R . .
H41C H 0.6855 0.3818 -0.1818 0.057 Uiso 1 1 d R . .
H45 H 0.4576 0.4184 0.2963 0.043 Uiso 1 1 d R . .
H47 H 0.5432 0.4179 0.0730 0.052 Uiso 1 1 d R . .
H49 H 0.2800 0.3555 0.1570 0.046 Uiso 1 1 d R . .
H59 H 0.2762 0.5277 0.3052 0.047 Uiso 1 1 d R . .
H61 H 0.1609 0.5847 0.5144 0.059 Uiso 1 1 d R . .
H63 H 0.2092 0.3575 0.4618 0.045 Uiso 1 1 d R . .
H73 H 0.1311 0.2808 0.3588 0.044 Uiso 1 1 d R . .
H75 H -0.1308 0.4091 0.2405 0.058 Uiso 1 1 d R . .
H77 H 0.1402 0.4751 0.2077 0.049 Uiso 1 1 d R . .
H87 H 0.4072 0.2998 0.4352 0.039 Uiso 1 1 d R . .
H89 H 0.5137 0.0598 0.4147 0.044 Uiso 1 1 d R . .
H91 H 0.3072 0.2151 0.2654 0.041 Uiso 1 1 d R . .
H100 H 0.9823 -0.0591 0.7485 0.148 Uiso 1 1 d R . .
H101 H 0.9104 -0.0681 0.6342 0.142 Uiso 1 1 d R . .
H102 H 0.7899 0.0431 0.5757 0.121 Uiso 1 1 d R . .
H103 H 0.7369 0.1612 0.6199 0.090 Uiso 1 1 d R . .
H104 H 0.7973 0.1779 0.7294 0.087 Uiso 1 1 d R . .
H105 H 0.9292 0.0696 0.7938 0.111 Uiso 1 1 d R . .
H106 H 0.4796 0.1153 0.0555 0.102 Uiso 1 1 calc R . .
H107 H 0.6066 -0.0056 0.0983 0.100 Uiso 1 1 d R . .
H108 H 0.3746 0.1213 -0.0421 0.104 Uiso 1 1 d R . .
H110 H 0.5702 0.3894 0.4324 0.115 Uiso 1 1 d R . .
H109 H 0.4673 0.3794 0.5404 0.132 Uiso 1 1 calc R . .
H111 H 0.3933 0.4868 0.6077 0.133 Uiso 1 1 d R . .
H18 H 0.6893 -0.0202 -0.1397 0.034 Uiso 1 1 d R . .

loop_
_atom_site_aniso_label
_atom_site_aniso_U_11
_atom_site_aniso_U_22
_atom_site_aniso_U_33
_atom_site_aniso_U_23
_atom_site_aniso_U_13
_atom_site_aniso_U_12
Nb1 0.02442(14) 0.02224(14) 0.02357(14) -0.00236(9) -0.00396(9) -0.00709(10)
F51 0.087(2) 0.0516(17) 0.229(5) -0.013(2) -0.055(3) -0.0298(16)
F52 0.090(2) 0.158(4) 0.125(3) 0.050(3) -0.061(2) -0.080(2)
F53 0.074(2) 0.216(5) 0.168(4) -0.115(4) 0.054(2) -0.090(3)
F55 0.464(12) 0.125(4) 0.105(4) -0.059(3) -0.111(5) -0.029(6)
F56 0.181(4) 0.356(8) 0.0389(18) -0.027(3) 0.017(2) -0.171(5)
F57 0.080(2) 0.433(10) 0.065(2) -0.096(4) -0.0080(19) -0.066(4)
F65 0.118(3) 0.0495(15) 0.131(3) -0.0144(17) 0.037(2) -0.0384(17)
F66 0.113(3) 0.0558(18) 0.157(4) 0.031(2) -0.018(3) -0.0110(19)
F67 0.328(7) 0.0544(18) 0.078(2) -0.0277(16) 0.028(3) -0.084(3)
F69 0.126(4) 0.127(5) 0.064(3) -0.014(3) 0.037(3) -0.080(4)
F70 0.297(11) 0.065(3) 0.091(4) -0.047(3) 0.127(6) -0.064(5)
F71 0.114(5) 0.357(14) 0.069(4) 0.104(6) -0.049(3) -0.123(7)
F79 0.190(5) 0.085(2) 0.175(4) -0.054(3) 0.055(4) -0.083(3)
F80 0.147(3) 0.186(4) 0.085(2) 0.029(2) -0.017(2) -0.125(3)
F81 0.0473(18) 0.124(3) 0.279(6) 0.080(4) -0.015(3) -0.032(2)
F83 0.176(4) 0.081(3) 0.195(5) 0.055(3) -0.108(4) -0.039(3)
F84 0.088(3) 0.129(3) 0.196(5) 0.063(3) -0.088(3) -0.015(2)
F85 0.178(5) 0.225(6) 0.077(3) 0.069(3) 0.014(3) 0.103(4)
F93 0.095(4) 0.369(11) 0.066(3) 0.026(4) -0.040(3) -0.138(6)
F94 0.153(5) 0.063(2) 0.083(3) 0.0131(19) -0.078(3) -0.009(2)
F95 0.157(5) 0.108(4) 0.058(2) -0.047(2) -0.059(3) 0.033(3)
F97 0.345(12) 0.223(8) 0.199(8) -0.159(7) 0.174(9) -0.261(10)
F98 0.099(4) 0.094(3) 0.188(6) -0.104(4) -0.061(4) 0.036(3)
F99 0.155(5) 0.065(2) 0.069(3) -0.0328(19) -0.048(3) -0.017(3)
O2 0.0303(10) 0.0253(10) 0.0281(10) -0.0028(8) -0.0004(8) -0.0090(8)
O25 0.0292(10) 0.0250(10) 0.0287(10) -0.0003(8) -0.0085(8) -0.0081(8)
O42 0.0262(10) 0.0272(10) 0.0313(10) -0.0087(8) -0.0042(8) -0.0087(8)
N10 0.0316(12) 0.0236(12) 0.0309(13) -0.0042(10) -0.0064(10) -0.0065(10)
N17 0.0306(12) 0.0237(12) 0.0298(12) -0.0054(9) -0.0026(10) -0.0089(10)
C3 0.0260(13) 0.0292(14) 0.0299(14) -0.0002(11) -0.0019(11) -0.0107(12)
C4 0.0329(15) 0.0330(15) 0.0288(15) -0.0026(12) 0.0016(12) -0.0117(13)
C5 0.0359(16) 0.0385(17) 0.0279(15) -0.0037(12) 0.0008(12) -0.0109(13)
C6 0.0372(16) 0.0420(18) 0.0287(15) 0.0018(13) -0.0004(12) -0.0142(14)
C7 0.0393(17) 0.0333(16) 0.0328(16) 0.0016(12) -0.0031(13) -0.0125(13)
C8 0.0307(14) 0.0298(15) 0.0316(15) -0.0015(12) -0.0034(12) -0.0103(12)
C9 0.0341(15) 0.0245(14) 0.0341(15) 0.0004(11) -0.0067(12) -0.0104(12)
C11 0.0326(15) 0.0233(14) 0.0359(16) -0.0057(12) -0.0070(12) -0.0062(12)
C12 0.0484(19) 0.0243(15) 0.0485(19) -0.0046(13) -0.0131(15) -0.0081(14)
C13 0.062(2) 0.0241(16) 0.057(2) -0.0090(15) -0.0127(18) -0.0073(15)
C14 0.056(2) 0.0324(17) 0.050(2) -0.0177(15) -0.0112(17) -0.0078(16)
C15 0.0418(17) 0.0336(16) 0.0364(17) -0.0114(13) -0.0074(14) -0.0069(14)
C16 0.0267(14) 0.0261(14) 0.0364(16) -0.0078(12) -0.0041(12) -0.0083(11)
C19 0.0279(14) 0.0280(14) 0.0261(14) -0.0046(11) -0.0010(11) -0.0082(11)
C20 0.0312(15) 0.0348(16) 0.0290(15) -0.0049(12) -0.0058(12) -0.0123(13)
C21 0.0276(14) 0.0349(16) 0.0285(14) -0.0025(12) -0.0052(11) -0.0087(12)
C22 0.0324(15) 0.0296(15) 0.0286(15) -0.0038(11) -0.0037(12) -0.0065(12)
C23 0.0311(14) 0.0269(14) 0.0269(14) -0.0036(11) -0.0032(11) -0.0094(12)
C24 0.0236(13) 0.0283(14) 0.0252(13) -0.0025(11) -0.0027(10) -0.0071(11)
C26 0.0392(17) 0.0318(16) 0.0327(16) -0.0054(12) 0.0036(13) -0.0089(13)
C27 0.052(2) 0.0316(16) 0.0409(18) -0.0058(13) 0.0011(15) -0.0180(15)
C28 0.0434(19) 0.0367(18) 0.051(2) -0.0040(15) -0.0003(16) -0.0071(15)
C29 0.071(3) 0.0387(19) 0.041(2) -0.0110(15) 0.0143(18) -0.0157(18)
C30 0.051(2) 0.054(2) 0.0253(16) 0.0043(14) -0.0009(14) -0.0149(17)
C31 0.169(6) 0.060(3) 0.035(2) 0.011(2) -0.010(3) -0.017(3)
C32 0.099(4) 0.121(5) 0.045(3) 0.018(3) -0.025(3) -0.050(4)
C33 0.075(3) 0.117(5) 0.055(3) 0.036(3) 0.019(2) 0.002(3)
C34 0.0345(16) 0.0365(17) 0.0418(18) -0.0049(14) -0.0150(14) -0.0055(13)
C35 0.046(2) 0.051(2) 0.072(3) -0.0038(19) -0.0340(19) -0.0116(18)
C36 0.059(2) 0.052(2) 0.052(2) 0.0071(18) -0.0287(19) -0.0117(19)
C37 0.0314(18) 0.062(3) 0.072(3) -0.015(2) -0.0108(17) 0.0002(17)
C38 0.0394(16) 0.0266(15) 0.0383(16) -0.0031(12) -0.0112(13) -0.0114(13)
C39 0.070(2) 0.0362(18) 0.045(2) -0.0091(15) -0.0172(18) -0.0162(18)
C40 0.0426(19) 0.046(2) 0.065(2) -0.0030(17) -0.0068(17) -0.0217(17)
C41 0.052(2) 0.0294(17) 0.064(2) 0.0011(16) -0.0221(18) -0.0132(15)
C44 0.0326(15) 0.0279(15) 0.0323(15) -0.0025(12) -0.0047(12) -0.0020(12)
C45 0.0366(16) 0.0287(15) 0.0406(17) -0.0051(13) -0.0073(13) -0.0055(13)
C46 0.0353(16) 0.0293(15) 0.0444(18) -0.0042(13) -0.0027(14) -0.0049(13)
C47 0.0360(17) 0.0388(18) 0.048(2) -0.0033(15) 0.0050(15) -0.0057(14)
C48 0.0431(18) 0.049(2) 0.0341(17) -0.0082(15) 0.0003(14) -0.0069(16)
C49 0.0361(16) 0.0406(18) 0.0375(17) -0.0068(14) -0.0031(13) -0.0094(14)
C50 0.043(2) 0.042(2) 0.066(3) -0.0067(18) -0.0029(18) -0.0159(16)
C54 0.061(3) 0.111(4) 0.040(2) -0.023(2) 0.0034(19) -0.033(3)
C58 0.0345(15) 0.0295(15) 0.0342(16) -0.0072(12) -0.0040(12) -0.0031(12)
C59 0.0461(19) 0.0331(17) 0.0345(17) -0.0055(13) -0.0038(14) -0.0048(14)
C60 0.058(2) 0.0317(17) 0.046(2) -0.0088(15) -0.0012(17) -0.0062(16)
C61 0.066(2) 0.0345(18) 0.043(2) -0.0159(15) 0.0010(17) -0.0075(17)
C62 0.052(2) 0.0403(19) 0.0377(18) -0.0091(15) 0.0028(15) -0.0057(16)
C63 0.0395(17) 0.0317(16) 0.0371(17) -0.0049(13) -0.0025(13) -0.0063(13)
C64 0.089(3) 0.037(2) 0.055(2) -0.0100(18) 0.011(2) -0.008(2)
C68 0.092(4) 0.053(3) 0.048(2) -0.012(2) 0.019(2) -0.009(3)
C72 0.0317(15) 0.0348(16) 0.0340(16) -0.0103(13) -0.0054(12) -0.0023(13)
C73 0.0373(16) 0.0385(17) 0.0340(16) -0.0112(13) -0.0048(13) -0.0083(14)
C74 0.0375(17) 0.0420(18) 0.0453(19) -0.0193(15) -0.0030(14) -0.0100(14)
C75 0.0322(17) 0.055(2) 0.052(2) -0.0166(18) -0.0119(15) -0.0001(16)
C76 0.0406(19) 0.048(2) 0.045(2) -0.0048(16) -0.0103(15) 0.0067(16)
C77 0.0367(17) 0.0391(18) 0.0392(18) -0.0029(14) -0.0040(14) -0.0031(14)
C78 0.047(2) 0.060(2) 0.068(3) -0.017(2) -0.0086(19) -0.0229(19)
C82 0.055(3) 0.067(3) 0.071(3) 0.012(2) -0.016(2) 0.006(2)
C86 0.0308(15) 0.0340(16) 0.0279(14) -0.0082(12) 0.0005(12) -0.0072(12)
C87 0.0317(15) 0.0338(16) 0.0313(15) -0.0087(12) -0.0045(12) -0.0056(12)
C88 0.0361(16) 0.0410(18) 0.0302(16) -0.0048(13) -0.0027(13) -0.0060(14)
C89 0.0345(16) 0.0328(16) 0.0381(17) -0.0047(13) -0.0053(13) -0.0040(13)
C90 0.0390(17) 0.0342(16) 0.0365(17) -0.0091(13) -0.0039(13) -0.0108(14)
C91 0.0334(15) 0.0336(16) 0.0341(16) -0.0065(12) -0.0088(12) -0.0059(13)
C92 0.061(2) 0.056(2) 0.037(2) -0.0085(17) -0.0161(18) -0.002(2)
C96 0.070(3) 0.0337(19) 0.060(3) -0.0114(17) -0.014(2) -0.0095(18)
C100 0.041(3) 0.113(6) 0.170(8) 0.067(6) -0.007(4) 0.005(3)
C101 0.109(6) 0.069(4) 0.179(9) -0.027(5) -0.019(6) -0.020(4)
C102 0.084(4) 0.100(5) 0.126(6) -0.031(4) -0.030(4) -0.024(4)
C103 0.067(3) 0.070(3) 0.076(3) 0.008(3) -0.006(3) -0.013(3)
C104 0.085(3) 0.069(3) 0.064(3) -0.012(2) 0.016(3) -0.027(3)
C105 0.074(4) 0.163(7) 0.058(3) 0.000(4) 0.005(3) -0.071(4)
C106 0.093(4) 0.106(5) 0.076(4) -0.022(3) 0.029(3) -0.060(4)
C107 0.070(3) 0.143(6) 0.057(3) -0.008(3) 0.003(2) -0.067(4)
C108 0.056(3) 0.115(5) 0.077(4) 0.023(3) 0.011(3) -0.026(3)
B43 0.0364(18) 0.0313(17) 0.0317(17) -0.0068(13) -0.0060(14) -0.0083(14)
C110 0.129(6) 0.095(4) 0.075(4) 0.001(3) -0.038(4) -0.045(4)
C109 0.179(8) 0.102(5) 0.076(4) 0.016(4) -0.033(4) -0.086(5)
C111 0.152(7) 0.138(6) 0.067(4) 0.006(4) -0.015(4) -0.085(6)
C18 0.0290(14) 0.0279(14) 0.0295(14) -0.0054(11) -0.0029(11) -0.0095(12)

loop_
_atom_type_symbol
_atom_type_description
_atom_type_scat_dispersion_real
_atom_type_scat_dispersion_imag
_atom_type_scat_source
C C 0.0033 0.0016 'International Tables Vol C Tables 4.2.6.8 and 6.1.1.4'
H H 0.0000 0.0000 'International Tables Vol C Tables 4.2.6.8 and 6.1.1.4'
B B 0.0013 0.0007 'International Tables Vol C Tables 4.2.6.8 and 6.1.1.4'
F F 0.0171 0.0103 'International Tables Vol C Tables 4.2.6.8 and 6.1.1.4'
N N 0.0061 0.0033 'International Tables Vol C Tables 4.2.6.8 and 6.1.1.4'
Nb Nb -2.0727 0.6215 'International Tables Vol C Tables 4.2.6.8 and 6.1.1.4'
O O 0.0106 0.0060 'International Tables Vol C Tables 4.2.6.8 and 6.1.1.4'

loop_
_diffrn_radiation_wavelength
0.71073

loop_
_geom_angle_atom_site_label_1
_geom_angle_atom_site_label_2
_geom_angle_atom_site_label_3
_geom_angle
_geom_angle_site_symmetry_1
_geom_angle_site_symmetry_3
O25 Nb1 O42 100.42(8) . .
O25 Nb1 O2 97.52(9) . .
O42 Nb1 O2 89.41(8) . .
O25 Nb1 O42 112.43(9) . 2_755
O42 Nb1 O42 77.44(9) . 2_755
O2 Nb1 O42 148.89(9) . 2_755
O25 Nb1 N10 143.74(9) . .
O42 Nb1 N10 115.35(9) . .
O2 Nb1 N10 77.98(9) . .
O42 Nb1 N10 82.39(9) 2_755 .
O25 Nb1 N17 79.14(8) . .
O42 Nb1 N17 156.89(9) . .
O2 Nb1 N17 113.63(8) . .
O42 Nb1 N17 81.40(8) 2_755 .
N10 Nb1 N17 70.35(9) . .
O25 Nb1 Nb1 111.20(6) . 2_755
O42 Nb1 Nb1 39.14(6) . 2_755
O2 Nb1 Nb1 123.17(6) . 2_755
O42 Nb1 Nb1 38.31(5) 2_755 2_755
N10 Nb1 Nb1 100.74(6) . 2_755
N17 Nb1 Nb1 119.17(6) . 2_755
C3 O2 Nb1 136.91(18) . .
C24 O25 Nb1 143.12(18) . .
Nb1 O42 Nb1 102.56(9) . 2_755
C9 N10 C11 120.3(2) . .
C9 N10 Nb1 125.63(19) . .
C11 N10 Nb1 114.08(18) . .
C18 N17 C16 119.3(2) . .
C18 N17 Nb1 127.07(19) . .
C16 N17 Nb1 113.36(18) . .
O2 C3 C4 121.0(3) . .
O2 C3 C8 117.7(3) . .
C4 C3 C8 121.3(3) . .
C5 C4 C3 115.5(3) . .
C5 C4 C26 122.2(3) . .
C3 C4 C26 122.2(3) . .
C4 C5 C6 125.4(3) . .
C7 C6 C5 117.0(3) . .
C7 C6 C30 122.4(3) . .
C5 C6 C30 120.6(3) . .
C6 C7 C8 121.0(3) . .
C7 C8 C3 119.8(3) . .
C7 C8 C9 118.9(3) . .
C3 C8 C9 121.1(3) . .
N10 C9 C8 126.1(3) . .
C16 C11 C12 120.2(3) . .
C16 C11 N10 113.8(2) . .
C12 C11 N10 126.0(3) . .
C13 C12 C11 118.9(3) . .
C14 C13 C12 120.9(3) . .
C13 C14 C15 120.6(3) . .
C14 C15 C16 119.2(3) . .
C15 C16 C11 120.3(3) . .
C15 C16 N17 125.3(3) . .
C11 C16 N17 114.4(2) . .
C24 C19 C20 119.7(3) . .
C24 C19 C18 122.7(3) . .
C20 C19 C18 117.5(3) . .
C21 C20 C19 121.4(3) . .
C20 C21 C22 117.0(3) . .
C20 C21 C34 123.3(3) . .
C22 C21 C34 119.6(3) . .
C23 C22 C21 124.4(3) . .
C22 C23 C24 116.0(3) . .
C22 C23 C38 121.8(3) . .
C24 C23 C38 122.2(3) . .
O25 C24 C19 118.0(2) . .
O25 C24 C23 120.9(2) . .
C19 C24 C23 121.1(3) . .
C29 C26 C27 108.3(3) . .
C29 C26 C4 112.1(3) . .
C27 C26 C4 109.4(3) . .
C29 C26 C28 107.4(3) . .
C27 C26 C28 110.0(3) . .
C4 C26 C28 109.8(3) . .
C31 C30 C33 108.1(4) . .
C31 C30 C32 108.3(4) . .
C33 C30 C32 109.6(4) . .
C31 C30 C6 112.9(3) . .
C33 C30 C6 109.3(3) . .
C32 C30 C6 108.6(3) . .
C36 C34 C35 108.6(3) . .
C36 C34 C37 109.3(3) . .
C35 C34 C37 108.7(3) . .
C36 C34 C21 109.8(3) . .
C35 C34 C21 111.8(3) . .
C37 C34 C21 108.7(3) . .
C39 C38 C41 108.5(3) . .
C39 C38 C23 111.4(3) . .
C41 C38 C23 111.4(3) . .
C39 C38 C40 109.9(3) . .
C41 C38 C40 107.0(3) . .
C23 C38 C40 108.6(3) . .
C49 C44 C45 116.4(3) . .
C49 C44 B43 121.8(3) . .
C45 C44 B43 121.4(3) . .
C46 C45 C44 121.3(3) . .
C47 C46 C45 121.1(3) . .
C47 C46 C50 119.0(3) . .
C45 C46 C50 119.8(3) . .
C46 C47 C48 118.3(3) . .
C47 C48 C49 120.5(3) . .
C47 C48 C54 120.4(3) . .
C49 C48 C54 119.1(3) . .
C44 C49 C48 122.3(3) . .
F51 C50 F53 107.1(4) . .
F51 C50 F52 105.6(4) . .
F53 C50 F52 103.9(4) . .
F51 C50 C46 113.1(3) . .
F53 C50 C46 113.6(3) . .
F52 C50 C46 112.9(3) . .
F57 C54 F56 109.5(6) . .
F57 C54 F55 102.9(6) . .
F56 C54 F55 99.0(6) . .
F57 C54 C48 116.2(4) . .
F56 C54 C48 115.2(4) . .
F55 C54 C48 112.0(5) . .
C59 C58 C63 116.0(3) . .
C59 C58 B43 122.9(3) . .
C63 C58 B43 120.7(3) . .
C58 C59 C60 122.1(3) . .
C61 C60 C59 120.6(3) . .
C61 C60 C64 120.4(3) . .
C59 C60 C64 118.9(3) . .
C62 C61 C60 118.2(3) . .
C61 C62 C63 120.9(3) . .
C61 C62 C68 119.6(3) . .
C63 C62 C68 119.5(3) . .
C62 C63 C58 122.1(3) . .
F65 C64 F67 108.3(5) . .
F65 C64 F66 102.0(4) . .
F67 C64 F66 103.7(4) . .
F65 C64 C60 115.8(4) . .
F67 C64 C60 114.6(4) . .
F66 C64 C60 111.0(4) . .
F71 C68 F71 127.6(8) . .
F71 C68 F70 114.6(9) . .
F71 C68 F70 30.6(6) . .
F71 C68 F70 41.5(7) . .
F71 C68 F70 119.6(7) . .
F70 C68 F70 132.3(7) . .
F71 C68 F69 54.6(8) . .
F71 C68 F69 102.7(6) . .
F70 C68 F69 73.8(6) . .
F70 C68 F69 95.8(6) . .
F71 C68 F69 104.4(8) . .
F71 C68 F69 62.7(7) . .
F70 C68 F69 92.1(7) . .
F70 C68 F69 67.5(5) . .
F69 C68 F69 141.9(5) . .
F71 C68 C62 118.8(8) . .
F71 C68 C62 113.4(5) . .
F70 C68 C62 115.2(6) . .
F70 C68 C62 112.0(4) . .
F69 C68 C62 111.0(4) . .
F69 C68 C62 107.0(5) . .
C73 C72 C77 116.2(3) . .
C73 C72 B43 122.5(3) . .
C77 C72 B43 120.8(3) . .
C72 C73 C74 121.7(3) . .
C75 C74 C73 121.3(3) . .
C75 C74 C78 119.7(3) . .
C73 C74 C78 119.0(4) . .
C76 C75 C74 117.4(3) . .
C75 C76 C77 121.6(3) . .
C75 C76 C82 119.4(4) . .
C77 C76 C82 119.1(4) . .
C76 C77 C72 121.9(3) . .
F79 C78 F81 108.0(4) . .
F79 C78 F80 103.0(5) . .
F81 C78 F80 102.4(5) . .
F79 C78 C74 113.7(4) . .
F81 C78 C74 115.2(4) . .
F80 C78 C74 113.3(3) . .
F84 C82 F85 109.7(6) . .
F84 C82 F83 102.5(5) . .
F85 C82 F83 101.2(6) . .
F84 C82 C76 115.9(5) . .
F85 C82 C76 113.2(4) . .
F83 C82 C76 112.9(5) . .
C87 C86 C91 115.5(3) . .
C87 C86 B43 123.6(3) . .
C91 C86 B43 120.5(3) . .
C88 C87 C86 122.7(3) . .
C89 C88 C87 120.4(3) . .
C89 C88 C92 119.3(3) . .
C87 C88 C92 120.2(3) . .
C90 C89 C88 118.0(3) . .
C91 C90 C89 121.3(3) . .
C91 C90 C96 120.2(3) . .
C89 C90 C96 118.5(3) . .
C90 C91 C86 122.0(3) . .
F95 C92 F93 97.4(16) . .
F95 C92 F93 128.3(14) . .
F93 C92 F93 48.4(8) . .
F95 C92 F94 107.5(17) . .
F93 C92 F94 103.1(12) . .
F93 C92 F94 59.8(9) . .
F95 C92 F95 37.6(14) . .
F93 C92 F95 65.0(9) . .
F93 C92 F95 109.7(6) . .
F94 C92 F95 131.2(9) . .
F95 C92 F94 64.7(15) . .
F93 C92 F94 132.5(9) . .
F93 C92 F94 107.1(5) . .
F94 C92 F94 50.5(9) . .
F95 C92 F94 101.0(4) . .
F95 C92 C88 116.6(15) . .
F93 C92 C88 114.6(9) . .
F93 C92 C88 113.3(4) . .
F94 C92 C88 115.3(9) . .
F95 C92 C88 112.3(4) . .
F94 C92 C88 112.6(4) . .
F98 C96 F97 123.9(9) . .
F98 C96 F97 108.4(11) . .
F97 C96 F97 50.6(7) . .
F98 C96 F99 99.9(12) . .
F97 C96 F99 52.0(7) . .
F97 C96 F99 100.7(9) . .
F98 C96 F99 46.4(10) . .
F97 C96 F99 105.4(6) . .
F97 C96 F99 133.3(7) . .
F99 C96 F99 59.2(7) . .
F98 C96 F98 49.9(10) . .
F97 C96 F98 113.2(7) . .
F97 C96 F98 68.7(6) . .
F99 C96 F98 135.9(7) . .
F99 C96 F98 96.0(5) . .
F98 C96 C90 119.7(8) . .
F97 C96 C90 116.1(4) . .
F97 C96 C90 114.1(7) . .
F99 C96 C90 111.6(7) . .
F99 C96 C90 112.6(3) . .
F98 C96 C90 111.6(4) . .
C105 C100 C101 117.0(6) . .
C102 C101 C100 119.8(7) . .
C101 C102 C103 123.0(7) . .
C102 C103 C104 120.6(6) . .
C103 C104 C105 120.3(6) . .
C104 C105 C100 119.3(6) . .
C108 C106 C107 119.3(6) . .
C108 C107 C106 119.6(6) 2_655 .
C107 C108 C106 121.1(6) 2_655 .
C86 B43 C72 112.7(3) . .
C86 B43 C44 104.1(2) . .
C72 B43 C44 111.5(3) . .
C86 B43 C58 112.1(3) . .
C72 B43 C58 102.9(3) . .
C44 B43 C58 113.8(3) . .
C109 C110 C111 119.1(7) . 2_666
C110 C109 C111 120.8(6) . .
C109 C111 C110 120.1(7) . 2_666
N17 C18 C19 125.8(3) . .
C4 C5 H5 119.3 . .
C6 C5 H5 115.3 . .
C6 C7 H7 119.9 . .
C8 C7 H7 119.1 . .
N10 C9 H9 119.7 . .
C8 C9 H9 114.2 . .
C13 C12 H12 121.8 . .
C11 C12 H12 119.3 . .
C14 C13 H13 119.1 . .
C12 C13 H13 120.0 . .
C13 C14 H14 120.1 . .
C15 C14 H14 119.4 . .
C14 C15 H15 119.9 . .
C16 C15 H15 120.9 . .
C21 C20 H20 118.8 . .
C19 C20 H20 119.8 . .
C23 C22 H22 115.6 . .
C21 C22 H22 119.9 . .
C26 C27 H27A 109.7 . .
C26 C27 H27B 109.7 . .
H27A C27 H27B 109.5 . .
C26 C27 H27C 109.0 . .
H27A C27 H27C 109.5 . .
H27B C27 H27C 109.5 . .
C26 C28 H28A 109.0 . .
C26 C28 H28B 109.8 . .
H28A C28 H28B 109.5 . .
C26 C28 H28C 109.6 . .
H28A C28 H28C 109.5 . .
H28B C28 H28C 109.5 . .
C26 C29 H29A 109.8 . .
C26 C29 H29B 109.1 . .
H29A C29 H29B 109.5 . .
C26 C29 H29C 109.5 . .
H29A C29 H29C 109.5 . .
H29B C29 H29C 109.5 . .
C30 C31 H31A 109.7 . .
C30 C31 H31B 108.3 . .
H31A C31 H31B 109.5 . .
C30 C31 H31C 110.4 . .
H31A C31 H31C 109.5 . .
H31B C31 H31C 109.5 . .
C30 C32 H32A 109.9 . .
C30 C32 H32B 109.8 . .
H32A C32 H32B 109.5 . .
C30 C32 H32C 108.8 . .
H32A C32 H32C 109.5 . .
H32B C32 H32C 109.5 . .
C30 C33 H33A 109.5 . .
C30 C33 H33B 109.7 . .
H33A C33 H33B 109.5 . .
C30 C33 H33C 109.2 . .
H33A C33 H33C 109.5 . .
H33B C33 H33C 109.5 . .
C34 C35 H35A 109.7 . .
C34 C35 H35B 109.5 . .
H35A C35 H35B 109.5 . .
C34 C35 H35C 109.2 . .
H35A C35 H35C 109.5 . .
H35B C35 H35C 109.5 . .
C34 C36 H36A 109.6 . .
C34 C36 H36B 109.4 . .
H36A C36 H36B 109.5 . .
C34 C36 H36C 109.4 . .
H36A C36 H36C 109.5 . .
H36B C36 H36C 109.5 . .
C34 C37 H37A 109.8 . .
C34 C37 H37B 109.8 . .
H37A C37 H37B 109.5 . .
C34 C37 H37C 108.8 . .
H37A C37 H37C 109.5 . .
H37B C37 H37C 109.5 . .
C38 C39 H39A 109.8 . .
C38 C39 H39B 109.4 . .
H39A C39 H39B 109.5 . .
C38 C39 H39C 109.2 . .
H39A C39 H39C 109.5 . .
H39B C39 H39C 109.5 . .
C38 C40 H40A 109.7 . .
C38 C40 H40B 109.5 . .
H40A C40 H40B 109.5 . .
C38 C40 H40C 109.2 . .
H40A C40 H40C 109.5 . .
H40B C40 H40C 109.5 . .
C38 C41 H41A 109.7 . .
C38 C41 H41B 109.5 . .
H41A C41 H41B 109.5 . .
C38 C41 H41C 109.2 . .
H41A C41 H41C 109.5 . .
H41B C41 H41C 109.5 . .
C46 C45 H45 119.0 . .
C44 C45 H45 119.7 . .
C46 C47 H47 119.6 . .
C48 C47 H47 122.1 . .
C44 C49 H49 119.9 . .
C48 C49 H49 117.7 . .
C58 C59 H59 119.5 . .
C60 C59 H59 118.4 . .
C62 C61 H61 121.8 . .
C60 C61 H61 120.0 . .
C62 C63 H63 118.5 . .
C58 C63 H63 119.4 . .
C72 C73 H73 119.9 . .
C74 C73 H73 118.4 . .
C76 C75 H75 122.9 . .
C74 C75 H75 119.7 . .
C76 C77 H77 118.3 . .
C72 C77 H77 119.8 . .
C88 C87 H87 117.6 . .
C86 C87 H87 119.6 . .
C90 C89 H89 122.3 . .
C88 C89 H89 119.7 . .
C90 C91 H91 118.3 . .
C86 C91 H91 119.7 . .
C105 C100 H100 123.9 . .
C101 C100 H100 119.1 . .
C102 C101 H101 119.3 . .
C100 C101 H101 120.9 . .
C101 C102 H102 121.6 . .
C103 C102 H102 115.3 . .
C102 C103 H103 120.4 . .
C104 C103 H103 119.0 . .
C103 C104 H104 119.5 . .
C105 C104 H104 120.2 . .
C104 C105 H105 122.0 . .
C100 C105 H105 118.7 . .
C108 C106 H106 120.3 . .
C107 C106 H106 120.3 . .
C108 C107 H107 120.3 2_655 .
C106 C107 H107 120.2 . .
C107 C108 H108 120.0 2_655 .
C106 C108 H108 118.9 . .
C109 C110 H110 119.5 . .
C111 C110 H110 121.5 2_666 .
C110 C109 H109 119.6 . .
C111 C109 H109 119.6 . .
C109 C111 H111 119.1 . .
C110 C111 H111 120.8 2_666 .
N17 C18 H18 119.9 . .
C19 C18 H18 114.3 . .

loop_
_geom_bond_atom_site_label_1
_geom_bond_atom_site_label_2
_geom_bond_distance
_geom_bond_site_symmetry_2
Nb1 O25 1.8898(19) .
Nb1 O42 1.9168(18) .
Nb1 O2 1.9203(19) .
Nb1 O42 1.9520(19) 2_755
Nb1 N10 2.218(2) .
Nb1 N17 2.232(2) .
Nb1 Nb1 3.0186(5) 2_755
F51 C50 1.284(5) .
F52 C50 1.312(5) .
F53 C50 1.294(5) .
F55 C54 1.282(7) .
F56 C54 1.262(6) .
F57 C54 1.228(6) .
F65 C64 1.297(5) .
F66 C64 1.351(6) .
F67 C64 1.300(5) .
F69 C68 1.382(7) .
F70 C68 1.314(7) .
F71 C68 1.266(8) .
F69 C68 1.468(10) .
F70 C68 1.294(12) .
F71 C68 1.162(13) .
F79 C78 1.280(5) .
F80 C78 1.327(6) .
F81 C78 1.285(5) .
F83 C82 1.305(7) .
F84 C82 1.263(6) .
F85 C82 1.295(7) .
F93 C92 1.268(6) .
F94 C92 1.346(6) .
F95 C92 1.314(6) .
F93 C92 1.263(18) .
F94 C92 1.287(18) .
F95 C92 1.22(3) .
F97 C96 1.224(6) .
F98 C96 1.355(6) .
F99 C96 1.351(6) .
F97 C96 1.266(13) .
F98 C96 1.157(15) .
F99 C96 1.311(14) .
O2 C3 1.348(3) .
O25 C24 1.363(3) .
O42 Nb1 1.9520(19) 2_755
N10 C9 1.306(4) .
N10 C11 1.432(4) .
N17 C18 1.302(4) .
N17 C16 1.425(4) .
C3 C4 1.403(4) .
C3 C8 1.416(4) .
C4 C5 1.394(4) .
C4 C26 1.538(4) .
C5 C6 1.412(5) .
C6 C7 1.373(5) .
C6 C30 1.534(4) .
C7 C8 1.409(4) .
C8 C9 1.429(4) .
C11 C16 1.397(4) .
C11 C12 1.397(4) .
C12 C13 1.387(5) .
C13 C14 1.385(5) .
C14 C15 1.388(5) .
C15 C16 1.392(4) .
C19 C24 1.397(4) .
C19 C20 1.408(4) .
C19 C18 1.432(4) .
C20 C21 1.366(4) .
C21 C22 1.414(4) .
C21 C34 1.533(4) .
C22 C23 1.392(4) .
C23 C24 1.409(4) .
C23 C38 1.544(4) .
C26 C29 1.524(5) .
C26 C27 1.535(4) .
C26 C28 1.546(5) .
C30 C31 1.496(6) .
C30 C33 1.511(6) .
C30 C32 1.532(6) .
C34 C36 1.521(5) .
C34 C35 1.527(5) .
C34 C37 1.532(5) .
C38 C39 1.518(5) .
C38 C41 1.540(4) .
C38 C40 1.546(5) .
C44 C49 1.388(5) .
C44 C45 1.406(4) .
C44 B43 1.638(5) .
C45 C46 1.397(5) .
C46 C47 1.382(5) .
C46 C50 1.497(5) .
C47 C48 1.386(5) .
C48 C49 1.394(5) .
C48 C54 1.489(5) .
C58 C59 1.387(5) .
C58 C63 1.397(5) .
C58 B43 1.647(4) .
C59 C60 1.396(5) .
C60 C61 1.384(5) .
C60 C64 1.479(5) .
C61 C62 1.377(5) .
C62 C63 1.389(5) .
C62 C68 1.508(6) .
C72 C73 1.391(5) .
C72 C77 1.399(5) .
C72 B43 1.637(5) .
C73 C74 1.397(5) .
C74 C75 1.393(5) .
C74 C78 1.495(6) .
C75 C76 1.372(6) .
C76 C77 1.393(5) .
C76 C82 1.499(6) .
C86 C87 1.392(4) .
C86 C91 1.413(4) .
C86 B43 1.637(5) .
C87 C88 1.391(5) .
C88 C89 1.388(5) .
C88 C92 1.488(5) .
C89 C90 1.386(5) .
C90 C91 1.378(5) .
C90 C96 1.494(5) .
C100 C105 1.379(10) .
C100 C101 1.424(12) .
C101 C102 1.301(10) .
C102 C103 1.304(8) .
C103 C104 1.340(8) .
C104 C105 1.373(9) .
C106 C108 1.365(9) .
C106 C107 1.366(9) .
C107 C108 1.362(9) 2_655
C108 C107 1.362(9) 2_655
C110 C109 1.345(10) .
C110 C111 1.376(9) 2_666
C109 C111 1.354(10) .
C111 C110 1.376(9) 2_666
C5 H5 0.9599 .
C7 H7 0.9599 .
C9 H9 0.9600 .
C12 H12 0.9599 .
C13 H13 0.9599 .
C14 H14 0.9600 .
C15 H15 0.9600 .
C20 H20 0.9600 .
C22 H22 0.9601 .
C27 H27A 0.9600 .
C27 H27B 0.9599 .
C27 H27C 0.9600 .
C28 H28A 0.9601 .
C28 H28B 0.9600 .
C28 H28C 0.9600 .
C29 H29A 0.9600 .
C29 H29B 0.9600 .
C29 H29C 0.9601 .
C31 H31A 0.9599 .
C31 H31B 0.9601 .
C31 H31C 0.9601 .
C32 H32A 0.9600 .
C32 H32B 0.9600 .
C32 H32C 0.9601 .
C33 H33A 0.9600 .
C33 H33B 0.9600 .
C33 H33C 0.9599 .
C35 H35A 0.9600 .
C35 H35B 0.9601 .
C35 H35C 0.9600 .
C36 H36A 0.9600 .
C36 H36B 0.9600 .
C36 H36C 0.9600 .
C37 H37A 0.9600 .
C37 H37B 0.9600 .
C37 H37C 0.9601 .
C39 H39A 0.9599 .
C39 H39B 0.9599 .
C39 H39C 0.9600 .
C40 H40A 0.9600 .
C40 H40B 0.9599 .
C40 H40C 0.9599 .
C41 H41A 0.9600 .
C41 H41B 0.9600 .
C41 H41C 0.9600 .
C45 H45 0.9600 .
C47 H47 0.9601 .
C49 H49 0.9599 .
C59 H59 0.9601 .
C61 H61 0.9600 .
C63 H63 0.9600 .
C73 H73 0.9600 .
C75 H75 0.9600 .
C77 H77 0.9599 .
C87 H87 0.9599 .
C89 H89 0.9599 .
C91 H91 0.9600 .
C100 H100 0.9599 .
C101 H101 0.9599 .
C102 H102 0.9600 .
C103 H103 0.9600 .
C104 H104 0.9601 .
C105 H105 0.9601 .
C106 H106 0.9400 .
C107 H107 0.9599 .
C108 H108 0.9601 .
C110 H110 0.9601 .
C109 H109 0.9400 .
C111 H111 0.9600 .
C18 H18 0.9600 .

loop_
_geom_torsion_atom_site_label_1
_geom_torsion_atom_site_label_2
_geom_torsion_atom_site_label_3
_geom_torsion_atom_site_label_4
_geom_torsion
_geom_torsion_site_symmetry_1
_geom_torsion_site_symmetry_4
O25 Nb1 O2 C3 -171.5(3) . .
O42 Nb1 O2 C3 -71.1(3) . .
O42 Nb1 O2 C3 -7.1(3) 2_755 .
N10 Nb1 O2 C3 45.0(3) . .
N17 Nb1 O2 C3 107.1(3) . .
Nb1 Nb1 O2 C3 -50.1(3) 2_755 .
O42 Nb1 O25 C24 179.8(3) . .
O2 Nb1 O25 C24 -89.4(3) . .
O42 Nb1 O25 C24 99.2(3) 2_755 .
N10 Nb1 O25 C24 -9.5(4) . .
N17 Nb1 O25 C24 23.3(3) . .
Nb1 Nb1 O25 C24 140.6(3) 2_755 .
O25 Nb1 O42 Nb1 -110.89(10) . 2_755
O2 Nb1 O42 Nb1 151.58(10) . 2_755
O42 Nb1 O42 Nb1 0.0 2_755 2_755
N10 Nb1 O42 Nb1 75.19(11) . 2_755
N17 Nb1 O42 Nb1 -24.2(3) . 2_755
O25 Nb1 N10 C9 -113.3(3) . .
O42 Nb1 N10 C9 56.6(3) . .
O2 Nb1 N10 C9 -26.9(2) . .
O42 Nb1 N10 C9 128.8(3) 2_755 .
N17 Nb1 N10 C9 -147.7(3) . .
Nb1 Nb1 N10 C9 95.0(2) 2_755 .
O25 Nb1 N10 C11 65.4(3) . .
O42 Nb1 N10 C11 -124.72(19) . .
O2 Nb1 N10 C11 151.7(2) . .
O42 Nb1 N10 C11 -52.54(19) 2_755 .
N17 Nb1 N10 C11 31.00(18) . .
Nb1 Nb1 N10 C11 -86.33(19) 2_755 .
O25 Nb1 N17 C18 -17.3(2) . .
O42 Nb1 N17 C18 -108.4(3) . .
O2 Nb1 N17 C18 76.2(2) . .
O42 Nb1 N17 C18 -132.3(2) 2_755 .
N10 Nb1 N17 C18 142.8(3) . .
Nb1 Nb1 N17 C18 -125.6(2) 2_755 .
O25 Nb1 N17 C16 168.5(2) . .
O42 Nb1 N17 C16 77.4(3) . .
O2 Nb1 N17 C16 -97.95(19) . .
O42 Nb1 N17 C16 53.56(19) 2_755 .
N10 Nb1 N17 C16 -31.38(18) . .
Nb1 Nb1 N17 C16 60.2(2) 2_755 .
Nb1 O2 C3 C4 144.7(2) . .
Nb1 O2 C3 C8 -37.1(4) . .
O2 C3 C4 C5 -179.2(3) . .
C8 C3 C4 C5 2.6(4) . .
O2 C3 C4 C26 -0.9(4) . .
C8 C3 C4 C26 -179.1(3) . .
C3 C4 C5 C6 -1.9(5) . .
C26 C4 C5 C6 179.7(3) . .
C4 C5 C6 C7 -0.6(5) . .
C4 C5 C6 C30 178.2(3) . .
C5 C6 C7 C8 2.5(5) . .
C30 C6 C7 C8 -176.3(3) . .
C6 C7 C8 C3 -1.8(5) . .
C6 C7 C8 C9 -175.9(3) . .
O2 C3 C8 C7 -179.1(3) . .
C4 C3 C8 C7 -0.9(4) . .
O2 C3 C8 C9 -5.2(4) . .
C4 C3 C8 C9 173.1(3) . .
C11 N10 C9 C8 -170.7(3) . .
Nb1 N10 C9 C8 7.9(4) . .
C7 C8 C9 N10 -171.1(3) . .
C3 C8 C9 N10 14.9(5) . .
C9 N10 C11 C16 151.8(3) . .
Nb1 N10 C11 C16 -27.0(3) . .
C9 N10 C11 C12 -27.7(5) . .
Nb1 N10 C11 C12 153.5(3) . .
C16 C11 C12 C13 0.9(5) . .
N10 C11 C12 C13 -179.6(3) . .
C11 C12 C13 C14 0.7(6) . .
C12 C13 C14 C15 -1.2(6) . .
C13 C14 C15 C16 0.1(5) . .
C14 C15 C16 C11 1.5(5) . .
C14 C15 C16 N17 -179.1(3) . .
C12 C11 C16 C15 -2.0(5) . .
N10 C11 C16 C15 178.4(3) . .
C12 C11 C16 N17 178.5(3) . .
N10 C11 C16 N17 -1.1(4) . .
C18 N17 C16 C15 34.1(4) . .
Nb1 N17 C16 C15 -151.2(3) . .
C18 N17 C16 C11 -146.4(3) . .
Nb1 N17 C16 C11 28.3(3) . .
C24 C19 C20 C21 -1.5(4) . .
C18 C19 C20 C21 -178.1(3) . .
C19 C20 C21 C22 4.8(4) . .
C19 C20 C21 C34 -176.4(3) . .
C20 C21 C22 C23 -2.5(5) . .
C34 C21 C22 C23 178.7(3) . .
C21 C22 C23 C24 -3.1(4) . .
C21 C22 C23 C38 175.4(3) . .
Nb1 O25 C24 C19 -15.8(4) . .
Nb1 O25 C24 C23 165.3(2) . .
C20 C19 C24 O25 176.5(2) . .
C18 C19 C24 O25 -7.0(4) . .
C20 C19 C24 C23 -4.5(4) . .
C18 C19 C24 C23 171.9(3) . .
C22 C23 C24 O25 -174.5(2) . .
C38 C23 C24 O25 7.0(4) . .
C22 C23 C24 C19 6.6(4) . .
C38 C23 C24 C19 -171.9(3) . .
C5 C4 C26 C29 -5.2(4) . .
C3 C4 C26 C29 176.5(3) . .
C5 C4 C26 C27 114.8(3) . .
C3 C4 C26 C27 -63.4(4) . .
C5 C4 C26 C28 -124.4(3) . .
C3 C4 C26 C28 57.3(4) . .
C7 C6 C30 C31 -5.7(5) . .
C5 C6 C30 C31 175.6(4) . .
C7 C6 C30 C33 -126.0(4) . .
C5 C6 C30 C33 55.3(5) . .
C7 C6 C30 C32 114.4(4) . .
C5 C6 C30 C32 -64.3(5) . .
C20 C21 C34 C36 -123.8(3) . .
C22 C21 C34 C36 54.9(4) . .
C20 C21 C34 C35 -3.2(5) . .
C22 C21 C34 C35 175.6(3) . .
C20 C21 C34 C37 116.8(4) . .
C22 C21 C34 C37 -64.5(4) . .
C22 C23 C38 C39 120.9(3) . .
C24 C23 C38 C39 -60.7(4) . .
C22 C23 C38 C41 -0.4(4) . .
C24 C23 C38 C41 178.0(3) . .
C22 C23 C38 C40 -118.0(3) . .
C24 C23 C38 C40 60.4(4) . .
C49 C44 C45 C46 1.5(5) . .
B43 C44 C45 C46 174.6(3) . .
C44 C45 C46 C47 0.6(5) . .
C44 C45 C46 C50 178.7(3) . .
C45 C46 C47 C48 -1.9(5) . .
C50 C46 C47 C48 179.9(3) . .
C46 C47 C48 C49 1.2(5) . .
C46 C47 C48 C54 -178.0(4) . .
C45 C44 C49 C48 -2.2(5) . .
B43 C44 C49 C48 -175.2(3) . .
C47 C48 C49 C44 0.9(5) . .
C54 C48 C49 C44 -179.9(4) . .
C47 C46 C50 F51 94.1(5) . .
C45 C46 C50 F51 -84.1(5) . .
C47 C46 C50 F53 -28.2(5) . .
C45 C46 C50 F53 153.6(4) . .
C47 C46 C50 F52 -146.1(4) . .
C45 C46 C50 F52 35.7(5) . .
C47 C48 C54 F57 -143.9(6) . .
C49 C48 C54 F57 36.9(8) . .
C47 C48 C54 F56 -13.8(8) . .
C49 C48 C54 F56 166.9(5) . .
C47 C48 C54 F55 98.3(7) . .
C49 C48 C54 F55 -81.0(7) . .
C63 C58 C59 C60 0.9(5) . .
B43 C58 C59 C60 173.5(3) . .
C58 C59 C60 C61 -1.0(6) . .
C58 C59 C60 C64 -177.9(4) . .
C59 C60 C61 C62 1.3(6) . .
C64 C60 C61 C62 178.2(4) . .
C60 C61 C62 C63 -1.6(6) . .
C60 C61 C62 C68 179.5(4) . .
C61 C62 C63 C58 1.6(6) . .
C68 C62 C63 C58 -179.5(4) . .
C59 C58 C63 C62 -1.2(5) . .
B43 C58 C63 C62 -173.9(3) . .
C61 C60 C64 F65 144.9(5) . .
C59 C60 C64 F65 -38.2(7) . .
C61 C60 C64 F67 17.6(7) . .
C59 C60 C64 F67 -165.5(5) . .
C61 C60 C64 F66 -99.4(5) . .
C59 C60 C64 F66 77.5(5) . .
C61 C62 C68 F71 72.8(11) . .
C63 C62 C68 F71 -106.0(10) . .
C61 C62 C68 F71 -111.9(8) . .
C63 C62 C68 F71 69.2(9) . .
C61 C62 C68 F70 -145.5(7) . .
C63 C62 C68 F70 35.6(8) . .
C61 C62 C68 F70 27.2(9) . .
C63 C62 C68 F70 -151.7(6) . .
C61 C62 C68 F69 133.0(5) . .
C63 C62 C68 F69 -45.9(6) . .
C61 C62 C68 F69 -44.8(7) . .
C63 C62 C68 F69 136.3(5) . .
C77 C72 C73 C74 -0.1(5) . .
B43 C72 C73 C74 172.2(3) . .
C72 C73 C74 C75 1.5(5) . .
C72 C73 C74 C78 -178.4(3) . .
C73 C74 C75 C76 -1.1(5) . .
C78 C74 C75 C76 178.8(3) . .
C74 C75 C76 C77 -0.7(6) . .
C74 C75 C76 C82 -179.8(4) . .
C75 C76 C77 C72 2.2(6) . .
C82 C76 C77 C72 -178.7(4) . .
C73 C72 C77 C76 -1.7(5) . .
B43 C72 C77 C76 -174.2(3) . .
C75 C74 C78 F79 103.4(5) . .
C73 C74 C78 F79 -76.7(5) . .
C75 C74 C78 F81 -22.0(6) . .
C73 C74 C78 F81 157.9(5) . .
C75 C74 C78 F80 -139.4(4) . .
C73 C74 C78 F80 40.5(5) . .
C75 C76 C82 F84 3.8(7) . .
C77 C76 C82 F84 -175.3(5) . .
C75 C76 C82 F85 -124.2(6) . .
C77 C76 C82 F85 56.7(7) . .
C75 C76 C82 F83 121.6(5) . .
C77 C76 C82 F83 -57.6(6) . .
C91 C86 C87 C88 -1.3(5) . .
B43 C86 C87 C88 -174.4(3) . .
C86 C87 C88 C89 1.0(5) . .
C86 C87 C88 C92 178.5(3) . .
C87 C88 C89 C90 0.6(5) . .
C92 C88 C89 C90 -177.0(3) . .
C88 C89 C90 C91 -1.8(5) . .
C88 C89 C90 C96 177.7(3) . .
C89 C90 C91 C86 1.5(5) . .
C96 C90 C91 C86 -178.0(3) . .
C87 C86 C91 C90 0.1(5) . .
B43 C86 C91 C90 173.4(3) . .
C89 C88 C92 F95 -99.3(18) . .
C87 C88 C92 F95 83.1(18) . .
C89 C88 C92 F93 147.8(11) . .
C87 C88 C92 F93 -29.8(12) . .
C89 C88 C92 F93 94.5(7) . .
C87 C88 C92 F93 -83.1(7) . .
C89 C88 C92 F94 28.3(13) . .
C87 C88 C92 F94 -149.3(12) . .
C89 C88 C92 F95 -140.5(5) . .
C87 C88 C92 F95 41.9(6) . .
C89 C88 C92 F94 -27.3(6) . .
C87 C88 C92 F94 155.1(4) . .
C91 C90 C96 F98 79.6(13) . .
C89 C90 C96 F98 -99.9(13) . .
C91 C90 C96 F97 -93.5(9) . .
C89 C90 C96 F97 87.0(9) . .
C91 C90 C96 F97 -149.7(7) . .
C89 C90 C96 F97 30.8(8) . .
C91 C90 C96 F99 -36.4(9) . .
C89 C90 C96 F99 144.1(8) . .
C91 C90 C96 F99 28.1(6) . .
C89 C90 C96 F99 -151.4(4) . .
C91 C90 C96 F98 134.8(5) . .
C89 C90 C96 F98 -44.7(6) . .
C105 C100 C101 C102 1.0(11) . .
C100 C101 C102 C103 -2.2(12) . .
C101 C102 C103 C104 1.2(11) . .
C102 C103 C104 C105 1.1(8) . .
C103 C104 C105 C100 -2.2(8) . .
C101 C100 C105 C104 1.1(9) . .
C108 C106 C107 C108 -0.7(8) . 2_655
C107 C106 C108 C107 0.7(8) . 2_655
C87 C86 B43 C72 -139.6(3) . .
C91 C86 B43 C72 47.6(4) . .
C87 C86 B43 C44 99.4(3) . .
C91 C86 B43 C44 -73.4(3) . .
C87 C86 B43 C58 -24.1(4) . .
C91 C86 B43 C58 163.2(3) . .
C73 C72 B43 C86 29.9(4) . .
C77 C72 B43 C86 -158.2(3) . .
C73 C72 B43 C44 146.5(3) . .
C77 C72 B43 C44 -41.5(4) . .
C73 C72 B43 C58 -91.1(3) . .
C77 C72 B43 C58 80.9(4) . .
C49 C44 B43 C86 93.6(3) . .
C45 C44 B43 C86 -79.1(3) . .
C49 C44 B43 C72 -28.2(4) . .
C45 C44 B43 C72 159.1(3) . .
C49 C44 B43 C58 -144.0(3) . .
C45 C44 B43 C58 43.3(4) . .
C59 C58 B43 C86 143.4(3) . .
C63 C58 B43 C86 -44.4(4) . .
C59 C58 B43 C72 -95.2(4) . .
C63 C58 B43 C72 77.0(4) . .
C59 C58 B43 C44 25.5(4) . .
C63 C58 B43 C44 -162.2(3) . .
C111 C110 C109 C111 1.7(13) 2_666 .
C110 C109 C111 C110 -1.7(13) . 2_666
C16 N17 C18 C19 -177.5(3) . .
Nb1 N17 C18 C19 8.6(4) . .
C24 C19 C18 N17 7.5(5) . .
C20 C19 C18 N17 -176.0(3) . .
